data_4115609
loop_
_publ_author_name
'Wei-Ping Deng'
'Shu-Li You'
'Xue-Long Hou'
'Li-Xin Dai'
'Yi-Hua Yu'
'Wei Xia'
'Jie Sun'

_publ_section_title
;
 Importance of Planar Chirality in Chiral Catalysts with Three Chiral
 Elements: The Role of Planar Chirality in 2'-Substituted
 1,1'-P,N-Ferrocene Ligands on the Enantioselectivity in Pd-Catalyzed
 Allylic Substitution
;
_journal_name_full 'Journal of the American Chemical Society'
_journal_page_first 6508
_journal_page_last 6519
_journal_paper_doi 10.1021/ja002657q
_journal_volume 123
_journal_year 2001
_chemical_formula_sum 'C44 H43 F6 Fe N O P Pd Sb'
_space_group_IT_number 4
_symmetry_cell_setting monoclinic
_symmetry_Int_Tables_number 4
_symmetry_space_group_name_Hall 'P 2yb'
_symmetry_space_group_name_H-M 'P 1 21 1'
_audit_creation_date 'Tue Jan 11 14:42:00 2000'
_audit_creation_method 'from TEXRAY.INF file'
_cell_angle_alpha 90
_cell_angle_beta 104.64(1)
_cell_angle_gamma 90
_cell_formula_units_Z 4.00
_cell_length_a 10.833(2)
_cell_length_b 19.344(7)
_cell_length_c 20.460(3)
_cell_measurement_reflns_used 23
_cell_measurement_temperature 20.0
_cell_measurement_theta_max 25.54
_cell_measurement_theta_min 18.93
_cell_volume 4148.3(18)
_computing_cell_refinement 'MSC/AFC Diffractometer Control'
_computing_data_collection 'MSC/AFC Diffractometer Control'
_computing_data_reduction 'teXsan: PROCESS (MSC)'
_computing_publication_material 'teXsan: FINISH (MSC)'
_computing_structure_refinement 'teXsan: LS (MSC)'
_computing_structure_solution SHELXS86
_diffrn_ambient_temperature 20.0
_diffrn_measurement_device AFC7R
_diffrn_measurement_method 'omega/2-theta scans'
_diffrn_orient_matrix_UB_11 -0.00710
_diffrn_orient_matrix_UB_12 0.01050
_diffrn_orient_matrix_UB_13 -0.04867
_diffrn_orient_matrix_UB_21 -0.01271
_diffrn_orient_matrix_UB_22 0.05005
_diffrn_orient_matrix_UB_23 0.00862
_diffrn_orient_matrix_UB_31 0.09429
_diffrn_orient_matrix_UB_32 0.00757
_diffrn_orient_matrix_UB_33 0.01041
_diffrn_radiation_monochromator graphite
_diffrn_radiation_source 'X-ray tube'
_diffrn_radiation_type MoKalpha
_diffrn_radiation_wavelength 0.7107
_diffrn_reflns_av_R_equivalents 1.11
_diffrn_reflns_limit_h_max 11
_diffrn_reflns_limit_h_min 0
_diffrn_reflns_limit_k_max 20
_diffrn_reflns_limit_k_min 0
_diffrn_reflns_limit_l_max 15
_diffrn_reflns_limit_l_min -19
_diffrn_reflns_number 7335
_diffrn_reflns_theta_max 25.4996
_diffrn_standards_decay_% 0.56
_diffrn_standards_interval_count 200
_diffrn_standards_number 3
_exptl_absorpt_coefficient_mu_cm 15.200
_exptl_absorpt_correction_T_max 1.000
_exptl_absorpt_correction_T_min 0.758
_exptl_absorpt_correction_type empirical
_exptl_absorpt_process_details psi-scan
_exptl_crystal_colour red
_exptl_crystal_density_diffrn 1.650
_exptl_crystal_description prismatic
_exptl_crystal_F_000 2056.00
_exptl_crystal_size_max 0.300
_exptl_crystal_size_min 0.200
_refine_diff_density_max -0.76450
_refine_diff_density_min 0.71960
_refine_ls_extinction_coef 1.96729
_refine_ls_extinction_method Zachariasen_type_2_gaussian_isotropic
_refine_ls_goodness_of_fit_obs 1.560
_refine_ls_matrix_type full
_refine_ls_number_parameters 1009
_refine_ls_number_reflns 6463
_refine_ls_number_restraints 0
_refine_ls_R_factor_obs 0.0310
_refine_ls_shift/esd_max 0.0030
_refine_ls_structure_factor_coef F
_refine_ls_weighting_scheme sigma
_refine_ls_wR_factor_obs 0.0380
_cod_data_source_file ja002657q_2.cif
_cod_data_source_block master_file_afc7*.xtl
_cod_original_cell_volume 4148(1)
_cod_original_sg_symbol_H-M 'P 21'
_cod_original_formula_sum 'C44 H43 N O P F6 Sb Pd Fe'
_cod_database_code 4115609

loop_
_symmetry_equiv_pos_as_xyz
'   +x,   +y,   +z'
'   -x,1/2+y,   -z'

loop_
_atom_site_aniso_label
_atom_site_aniso_U_11
_atom_site_aniso_U_22
_atom_site_aniso_U_33
_atom_site_aniso_U_12
_atom_site_aniso_U_13
_atom_site_aniso_U_23
Sb1 0.0509(3) 0.0770(4) 0.0379(3) -0.0020(3) 0.0100(2) 0.0052(3)
Sb2 0.0657(4) 0.0664(4) 0.0523(3) 0.0056(3) 0.0073(3) -0.0097(3)
Pd1 0.0399(3) 0.0409(3) 0.0293(2) 0.0027(2) 0.0048(2) 0.0007(2)
Pd2 0.0390(3) 0.0383(3) 0.0291(2) -0.0002(2) 0.0068(2) -0.0013(2)
Fe1 0.0506(6) 0.0393(5) 0.0403(5) 0.0024(5) 0.0130(5) 0.0016(4)
Fe2 0.0432(6) 0.0624(7) 0.0321(5) -0.0027(5) 0.0068(4) -0.0038(5)
P1 0.040(1) 0.0425(10) 0.0292(8) 0.0054(8) 0.0033(8) -0.0014(7)
P2 0.049(1) 0.0368(9) 0.0333(9) -0.0036(8) 0.0118(8) -0.0033(7)
F1 0.124(5) 0.121(5) 0.063(4) 0.027(4) 0.012(4) -0.028(4)
F2 0.230(9) 0.082(5) 0.071(4) 0.012(5) 0.042(5) -0.009(3)
F3 0.104(5) 0.103(5) 0.058(3) 0.013(4) 0.001(3) 0.027(3)
F4 0.096(4) 0.110(5) 0.056(3) 0.026(4) 0.014(3) 0.026(3)
F5 0.078(4) 0.173(7) 0.091(4) -0.032(4) 0.010(3) 0.047(5)
F6 0.073(3) 0.134(6) 0.087(4) 0.004(4) 0.025(3) 0.027(4)
F7 0.116(5) 0.102(5) 0.082(4) -0.027(4) 0.003(4) -0.017(4)
F8 0.083(5) 0.26(1) 0.178(8) -0.019(6) 0.016(5) -0.168(9)
F9 0.117(5) 0.162(7) 0.109(5) -0.034(5) 0.046(4) -0.054(6)
F10 0.097(5) 0.215(10) 0.127(6) -0.013(6) 0.047(4) -0.056(7)
F11 0.186(9) 0.081(5) 0.25(1) 0.026(6) 0.027(9) 0.057(7)
F12 0.23(1) 0.163(8) 0.098(6) 0.090(8) -0.001(6) 0.046(6)
O1 0.058(3) 0.050(3) 0.061(3) 0.007(3) 0.030(3) -0.006(3)
O2 0.065(4) 0.047(3) 0.049(3) 0.012(3) 0.010(3) 0.007(2)
N1 0.037(3) 0.038(3) 0.033(3) 0.004(3) 0.002(3) 0.003(2)
N2 0.050(4) 0.040(3) 0.029(3) 0.004(3) 0.008(3) -0.005(2)
C1 0.044(4) 0.037(4) 0.049(4) 0.008(3) 0.002(3) -0.004(3)
C2 0.067(6) 0.053(5) 0.062(5) 0.002(4) 0.030(5) -0.010(4)
C3 0.035(4) 0.038(4) 0.039(4) 0.007(3) 0.006(3) 0.004(3)
C4 0.038(4) 0.045(4) 0.043(4) 0.001(3) 0.009(3) -0.002(3)
C5 0.052(5) 0.052(5) 0.062(5) -0.002(4) 0.028(4) 0.003(4)
C6 0.069(6) 0.055(5) 0.063(5) -0.009(5) 0.020(5) 0.002(4)
C7 0.058(5) 0.047(5) 0.076(6) -0.010(4) 0.009(5) 0.000(4)
C8 0.047(4) 0.053(4) 0.041(4) -0.004(4) 0.003(3) -0.004(3)
C9 0.069(6) 0.066(5) 0.038(4) 0.008(5) 0.016(4) 0.009(4)
C10 0.072(5) 0.047(5) 0.054(5) 0.013(4) 0.021(4) 0.014(4)
C11 0.062(5) 0.039(4) 0.049(4) 0.009(4) 0.019(4) 0.004(3)
C12 0.050(4) 0.049(4) 0.034(4) 0.011(4) 0.012(3) 0.002(3)
C13 0.051(5) 0.053(4) 0.030(3) 0.002(4) 0.005(3) 0.000(3)
C14 0.051(5) 0.044(4) 0.059(5) 0.002(4) 0.007(4) -0.005(4)
C15 0.073(6) 0.041(5) 0.084(7) 0.003(4) -0.006(5) -0.012(4)
C16 0.057(5) 0.071(6) 0.075(6) -0.015(5) 0.018(5) -0.009(5)
C17 0.073(6) 0.052(5) 0.058(5) 0.011(4) -0.004(4) -0.005(4)
C18 0.058(5) 0.043(4) 0.032(4) 0.005(4) 0.006(3) -0.003(3)
C19 0.058(5) 0.050(4) 0.044(4) 0.012(4) 0.010(4) -0.001(4)
C20 0.094(7) 0.051(5) 0.040(4) 0.001(5) 0.019(4) -0.010(4)
C21 0.096(8) 0.061(5) 0.043(5) 0.024(5) 0.021(5) -0.002(4)
C22 0.071(6) 0.086(7) 0.054(5) 0.029(6) 0.012(4) -0.003(5)
C23 0.053(5) 0.063(5) 0.046(4) 0.009(4) 0.006(4) -0.005(4)
C24 0.044(4) 0.044(4) 0.042(4) 0.011(3) 0.007(3) -0.004(3)
C25 0.048(5) 0.053(4) 0.045(4) 0.012(4) 0.001(4) -0.005(4)
C26 0.051(5) 0.092(7) 0.050(4) 0.015(5) 0.002(4) -0.014(5)
C27 0.049(5) 0.074(6) 0.100(8) 0.007(5) -0.008(5) -0.037(6)
C28 0.049(5) 0.070(6) 0.085(7) -0.006(5) 0.013(5) -0.006(5)
C29 0.051(5) 0.067(5) 0.060(5) 0.001(5) 0.010(4) 0.003(4)
C30 0.092(7) 0.050(5) 0.056(5) -0.002(5) 0.039(5) -0.004(4)
C31 0.102(9) 0.081(7) 0.084(7) 0.023(7) 0.051(7) -0.004(6)
C32 0.072(6) 0.102(9) 0.095(8) 0.015(7) 0.041(6) -0.004(7)
C33 0.069(7) 0.087(8) 0.115(10) -0.012(6) 0.038(7) 0.006(7)
C34 0.067(6) 0.054(5) 0.087(7) -0.001(5) 0.014(5) -0.001(5)
C35 0.060(5) 0.058(5) 0.036(4) 0.006(4) 0.011(3) 0.001(4)
C36 0.064(5) 0.053(4) 0.026(3) 0.004(4) 0.011(3) -0.004(3)
C37 0.062(5) 0.056(5) 0.022(3) 0.007(4) 0.007(3) 0.006(3)
C38 0.050(5) 0.063(5) 0.026(3) 0.005(4) -0.001(3) 0.004(3)
C39 0.055(5) 0.070(6) 0.029(4) 0.016(4) 0.000(3) 0.005(4)
C40 0.083(6) 0.073(6) 0.033(4) 0.021(5) 0.008(4) 0.015(4)
C41 0.13(1) 0.075(7) 0.048(5) 0.036(7) 0.012(6) 0.014(5)
C42 0.13(1) 0.099(9) 0.057(6) 0.058(9) 0.010(7) -0.009(6)
C43 0.078(8) 0.13(1) 0.099(9) 0.036(9) 0.014(7) -0.029(9)
C44 0.061(6) 0.094(8) 0.081(7) 0.018(6) 0.003(5) -0.016(6)
C45 0.058(5) 0.039(4) 0.032(3) -0.007(3) 0.007(3) -0.003(3)
C46 0.078(6) 0.045(4) 0.061(5) 0.002(5) 0.013(4) 0.005(4)
C47 0.059(5) 0.049(4) 0.023(3) 0.010(4) 0.012(3) -0.003(3)
C48 0.048(5) 0.057(5) 0.039(4) 0.008(4) 0.012(3) -0.003(3)
C49 0.048(5) 0.073(6) 0.050(5) 0.018(4) 0.012(4) 0.002(4)
C50 0.047(5) 0.101(8) 0.054(5) 0.013(5) 0.012(4) -0.006(5)
C51 0.043(4) 0.084(6) 0.061(5) -0.004(5) 0.022(4) -0.004(5)
C52 0.055(5) 0.070(5) 0.041(4) 0.008(4) 0.018(4) -0.003(4)
C53 0.073(5) 0.061(5) 0.032(4) -0.007(5) 0.012(4) -0.006(4)
C54 0.064(6) 0.081(6) 0.044(5) -0.009(5) -0.007(4) -0.015(4)
C55 0.074(6) 0.054(5) 0.035(4) -0.013(4) 0.000(4) -0.004(3)
C56 0.059(5) 0.042(4) 0.034(4) -0.004(4) 0.014(3) -0.007(3)
C57 0.055(4) 0.060(4) 0.028(3) -0.005(4) 0.015(3) -0.010(3)
C58 0.056(5) 0.046(4) 0.045(4) -0.013(4) 0.013(4) -0.006(4)
C59 0.058(5) 0.064(5) 0.067(5) -0.017(4) 0.031(4) -0.021(5)
C60 0.054(5) 0.070(6) 0.077(6) 0.007(5) 0.028(5) 0.007(5)
C61 0.065(6) 0.066(6) 0.065(6) -0.025(5) 0.014(4) -0.001(5)
C62 0.051(5) 0.044(4) 0.042(4) -0.010(4) 0.008(4) 0.002(3)
C63 0.059(5) 0.061(5) 0.037(4) -0.019(4) 0.007(4) -0.001(4)
C64 0.077(6) 0.099(8) 0.045(5) -0.036(6) 0.017(5) -0.001(5)
C65 0.084(7) 0.072(7) 0.057(5) -0.037(6) 0.013(5) 0.007(5)
C66 0.122(9) 0.049(5) 0.059(5) -0.028(5) 0.029(6) 0.002(4)
C67 0.087(7) 0.045(5) 0.060(5) -0.015(5) 0.021(5) -0.005(4)
C68 0.057(5) 0.034(4) 0.045(4) -0.002(3) 0.021(4) 0.000(3)
C69 0.077(6) 0.063(6) 0.064(6) 0.003(5) 0.026(5) -0.015(5)
C70 0.118(9) 0.081(7) 0.074(7) 0.007(7) 0.061(7) -0.012(6)
C71 0.097(9) 0.066(6) 0.12(1) 0.020(6) 0.066(8) 0.006(6)
C72 0.056(6) 0.072(6) 0.113(9) 0.012(5) 0.026(6) 0.001(6)
C73 0.061(6) 0.056(5) 0.060(5) 0.006(4) 0.023(5) -0.007(4)
C74 0.054(5) 0.052(5) 0.064(5) -0.012(4) 0.007(4) 0.013(4)
C75 0.082(8) 0.051(5) 0.091(7) -0.002(5) 0.010(6) 0.018(5)
C76 0.079(7) 0.057(6) 0.104(8) 0.005(5) 0.015(6) 0.024(6)
C77 0.052(5) 0.066(6) 0.117(9) 0.016(5) 0.013(6) 0.018(6)
C78 0.058(5) 0.048(5) 0.072(6) 0.006(4) 0.017(4) 0.015(4)
C79 0.052(5) 0.051(4) 0.041(4) 0.002(4) 0.005(4) 0.008(3)
C80 0.044(4) 0.055(5) 0.032(4) 0.001(4) 0.008(3) 0.004(3)
C81 0.042(4) 0.054(5) 0.033(3) 0.000(4) -0.001(3) 0.001(3)
C82 0.054(5) 0.056(5) 0.028(3) 0.005(4) 0.005(3) -0.009(3)
C83 0.052(5) 0.051(4) 0.034(4) 0.007(4) 0.007(3) -0.009(3)
C84 0.060(6) 0.053(5) 0.049(5) 0.001(4) -0.005(4) -0.013(4)
C85 0.084(7) 0.070(6) 0.064(6) -0.006(6) -0.001(5) -0.018(5)
C86 0.096(8) 0.057(6) 0.084(7) 0.002(6) 0.011(6) -0.011(5)
C87 0.098(8) 0.070(7) 0.064(6) 0.028(6) 0.017(6) -0.004(5)
C88 0.067(5) 0.059(5) 0.053(5) 0.014(5) 0.015(4) -0.010(4)

loop_
_atom_site_label
_atom_site_fract_x
_atom_site_fract_y
_atom_site_fract_z
_atom_site_U_iso_or_equiv
_atom_site_thermal_displace_type
Sb1 0.34942(5) 0.5467 0.02100(3) 0.0555 Uij
Sb2 0.24580(6) 0.72121(5) 0.48454(3) 0.0628 Uij
Pd1 0.44604(5) 0.00392(4) 0.34692(2) 0.0374 Uij
Pd2 0.05184(5) 0.02878(4) 0.85534(2) 0.0358 Uij
Fe1 0.5651(1) 0.13789(6) 0.22297(5) 0.0431 Uij
Fe2 -0.27473(10) 0.02031(7) 0.69935(5) 0.0464 Uij
P1 0.3113(2) 0.0859(1) 0.28141(9) 0.0383 Uij
P2 -0.0001(2) -0.0620(1) 0.77758(9) 0.0395 Uij
F1 0.3493(7) 0.4764(4) -0.0409(3) 0.1050 Uij
F2 0.3471(9) 0.6167(4) 0.0814(3) 0.1268 Uij
F3 0.2669(6) 0.6041(3) -0.0508(3) 0.0918 Uij
F4 0.4298(6) 0.4877(3) 0.0898(3) 0.0881 Uij
F5 0.5073(6) 0.5750(5) 0.0124(3) 0.1161 Uij
F6 0.1930(5) 0.5156(4) 0.0312(3) 0.0970 Uij
F7 0.1389(7) 0.6648(4) 0.4215(3) 0.1043 Uij
F8 0.3527(7) 0.7764(6) 0.5483(5) 0.1769 Uij
F9 0.3697(7) 0.7168(5) 0.4376(4) 0.1263 Uij
F10 0.1228(7) 0.7288(6) 0.5313(4) 0.1431 Uij
F11 0.174(1) 0.7966(4) 0.4317(6) 0.1766 Uij
F12 0.320(1) 0.6451(6) 0.5320(4) 0.1729 Uij
O1 0.6665(5) -0.0538(3) 0.2076(3) 0.0536 Uij
O2 -0.1062(5) 0.2019(3) 0.7306(3) 0.0545 Uij
N1 0.5285(5) -0.0406(3) 0.2712(3) 0.0376 Uij
N2 0.0058(6) 0.1147(3) 0.7871(3) 0.0400 Uij
C1 0.5132(7) -0.1143(4) 0.2479(4) 0.0447 Uij
C2 0.5909(9) -0.1158(5) 0.1952(4) 0.0583 Uij
C3 0.6156(6) -0.0140(4) 0.2487(3) 0.0378 Uij
C4 0.6711(7) 0.0552(4) 0.2599(4) 0.0421 Uij
C5 0.7274(8) 0.0900(4) 0.2136(4) 0.0530 Uij
C6 0.7567(9) 0.1589(5) 0.2376(5) 0.0620 Uij
C7 0.7197(8) 0.1654(4) 0.2999(5) 0.0621 Uij
C8 0.6667(7) 0.1019(4) 0.3146(4) 0.0485 Uij
C9 0.4569(8) 0.1508(5) 0.1268(4) 0.0573 Uij
C10 0.4620(8) 0.2127(4) 0.1636(4) 0.0567 Uij
C11 0.4115(8) 0.2011(4) 0.2182(4) 0.0489 Uij
C12 0.3752(7) 0.1306(4) 0.2187(3) 0.0440 Uij
C13 0.4043(7) 0.0992(4) 0.1603(3) 0.0460 Uij
C14 0.3761(8) -0.1410(4) 0.2220(4) 0.0525 Uij
C15 0.3804(10) -0.2158(4) 0.1938(5) 0.0703 Uij
C16 0.3137(9) -0.1442(5) 0.2815(5) 0.0678 Uij
C17 0.2979(9) -0.0965(5) 0.1650(5) 0.0646 Uij
C18 0.2648(7) 0.1580(4) 0.3273(3) 0.0456 Uij
C19 0.3619(8) 0.1973(4) 0.3694(4) 0.0513 Uij
C20 0.3308(10) 0.2534(4) 0.4049(4) 0.0613 Uij
C21 0.205(1) 0.2683(5) 0.4009(4) 0.0659 Uij
C22 0.1096(9) 0.2287(6) 0.3627(5) 0.0708 Uij
C23 0.1402(8) 0.1736(5) 0.3245(4) 0.0551 Uij
C24 0.1607(7) 0.0478(4) 0.2350(3) 0.0441 Uij
C25 0.1126(7) 0.0563(4) 0.1651(4) 0.0504 Uij
C26 0.0030(8) 0.0227(6) 0.1326(4) 0.0662 Uij
C27 -0.0584(9) -0.0199(6) 0.1672(6) 0.0794 Uij
C28 -0.0117(8) -0.0292(5) 0.2372(5) 0.0688 Uij
C29 0.0990(8) 0.0047(5) 0.2694(4) 0.0598 Uij
C30 0.2416(10) 0.0920(5) 0.4781(4) 0.0627 Uij
C31 0.125(1) 0.0975(6) 0.4948(6) 0.0841 Uij
C32 0.055(1) 0.0396(7) 0.4987(6) 0.0863 Uij
C33 0.097(1) -0.0223(6) 0.4854(7) 0.0880 Uij
C34 0.2129(9) -0.0298(5) 0.4645(5) 0.0704 Uij
C35 0.2884(7) 0.0281(4) 0.4622(3) 0.0515 Uij
C36 0.4124(7) 0.0245(4) 0.4467(3) 0.0479 Uij
C37 0.4793(8) -0.0397(4) 0.4481(3) 0.0476 Uij
C38 0.5958(7) -0.0414(4) 0.4330(3) 0.0481 Uij
C39 0.6632(8) -0.1063(5) 0.4253(4) 0.0535 Uij
C40 0.6158(9) -0.1717(5) 0.4289(4) 0.0639 Uij
C41 0.686(1) -0.2288(6) 0.4238(5) 0.0853 Uij
C42 0.810(1) -0.2211(8) 0.4138(5) 0.0964 Uij
C43 0.857(1) -0.1579(9) 0.4075(7) 0.1056 Uij
C44 0.7863(10) -0.1004(6) 0.4153(5) 0.0813 Uij
C45 0.1066(7) 0.1668(4) 0.7820(3) 0.0437 Uij
C46 0.0257(9) 0.2213(5) 0.7352(4) 0.0621 Uij
C47 -0.1034(7) 0.1397(4) 0.7584(3) 0.0434 Uij
C48 -0.2264(7) 0.1090(4) 0.7516(4) 0.0479 Uij
C49 -0.3369(8) 0.1201(5) 0.6973(4) 0.0569 Uij
C50 -0.4335(8) 0.0749(6) 0.7033(4) 0.0675 Uij
C51 -0.3880(7) 0.0361(5) 0.7650(4) 0.0612 Uij
C52 -0.2606(8) 0.0562(5) 0.7946(4) 0.0546 Uij
C53 -0.2530(8) -0.0007(5) 0.6038(4) 0.0554 Uij
C54 -0.3260(9) -0.0535(5) 0.6240(4) 0.0668 Uij
C55 -0.2494(9) -0.0829(4) 0.6870(4) 0.0571 Uij
C56 -0.1310(7) -0.0476(4) 0.7044(3) 0.0445 Uij
C57 -0.1337(7) 0.0035(4) 0.6519(3) 0.0466 Uij
C58 0.2207(8) 0.1384(4) 0.7612(4) 0.0489 Uij
C59 0.1809(8) 0.0990(5) 0.6931(5) 0.0606 Uij
C60 0.3004(9) 0.0914(5) 0.8140(5) 0.0651 Uij
C61 0.3035(9) 0.2006(5) 0.7538(5) 0.0656 Uij
C62 -0.0549(7) -0.1379(4) 0.8156(4) 0.0463 Uij
C63 -0.1461(8) -0.1283(5) 0.8514(4) 0.0535 Uij
C64 -0.1864(10) -0.1851(6) 0.8810(4) 0.0733 Uij
C65 -0.134(1) -0.2498(6) 0.8788(5) 0.0721 Uij
C66 -0.046(1) -0.2574(5) 0.8449(5) 0.0758 Uij
C67 -0.0050(10) -0.2027(4) 0.8123(5) 0.0633 Uij
C68 0.1305(8) -0.0922(4) 0.7442(4) 0.0440 Uij
C69 0.1115(9) -0.1114(5) 0.6751(5) 0.0667 Uij
C70 0.214(1) -0.1320(6) 0.6523(6) 0.0844 Uij
C71 0.334(1) -0.1350(6) 0.6927(7) 0.0870 Uij
C72 0.3548(9) -0.1169(6) 0.7637(6) 0.0795 Uij
C73 0.2506(9) -0.0955(5) 0.7847(4) 0.0577 Uij
C74 0.1486(8) -0.1545(4) 0.9709(4) 0.0582 Uij
C75 0.229(1) -0.2115(5) 0.9819(6) 0.0768 Uij
C76 0.354(1) -0.2055(5) 0.9851(6) 0.0815 Uij
C77 0.4044(9) -0.1408(5) 0.9764(6) 0.0798 Uij
C78 0.3250(8) -0.0831(4) 0.9652(5) 0.0590 Uij
C79 0.1966(8) -0.0897(4) 0.9626(4) 0.0491 Uij
C80 0.1092(7) -0.0297(4) 0.9507(4) 0.0441 Uij
C81 0.1542(7) 0.0392(4) 0.9619(3) 0.0449 Uij
C82 0.0694(8) 0.0957(4) 0.9482(3) 0.0470 Uij
C83 0.1062(8) 0.1683(4) 0.9474(4) 0.0463 Uij
C84 0.2296(8) 0.1900(4) 0.9640(4) 0.0575 Uij
C85 0.260(1) 0.2592(5) 0.9576(5) 0.0760 Uij
C86 0.166(1) 0.3070(5) 0.9359(6) 0.0810 Uij
C87 0.042(1) 0.2861(6) 0.9202(5) 0.0780 Uij
C88 0.0104(8) 0.2170(5) 0.9256(4) 0.0595 Uij
H1 0.5554 -0.1428 0.2847 0.0549 Uij
H2 0.6442 -0.1555 0.2008 0.0782 Uij
H3 0.5365 -0.1154 0.1508 0.0573 Uij
H4 0.7415 0.0710 0.1733 0.0585 Uij
H5 0.7927 0.1942 0.2159 0.0768 Uij
H6 0.7263 0.2064 0.3262 0.0756 Uij
H7 0.6347 0.0921 0.3528 0.0782 Uij
H8 0.4848 0.1447 0.0867 0.0677 Uij
H9 0.4946 0.2556 0.1527 0.0609 Uij
H10 0.4049 0.2346 0.2510 0.0782 Uij
H11 0.3897 0.0523 0.1468 0.1050 Uij
H12 0.4066 -0.2139 0.1531 0.0831 Uij
H13 0.4391 -0.2429 0.2262 0.0831 Uij
H14 0.2979 -0.2360 0.1856 0.0782 Uij
H15 0.3603 -0.1753 0.3146 0.0698 Uij
H16 0.2283 -0.1599 0.2659 0.0801 Uij
H17 0.3144 -0.0995 0.3007 0.0801 Uij
H18 0.2137 -0.1146 0.1506 0.0791 Uij
H19 0.2943 -0.0505 0.1806 0.0773 Uij
H20 0.3365 -0.0967 0.1282 0.0773 Uij
H21 0.4489 0.1858 0.3736 0.0831 Uij
H22 0.3965 0.2811 0.4321 0.0782 Uij
H23 0.1836 0.3068 0.4252 0.0791 Uij
H24 0.0231 0.2382 0.3619 0.0876 Uij
H25 0.0737 0.1469 0.2966 0.0812 Uij
H26 0.1556 0.0852 0.1404 0.0770 Uij
H27 -0.0303 0.0289 0.0853 0.0615 Uij
H28 -0.1334 -0.0435 0.1438 0.0791 Uij
H29 -0.0553 -0.0579 0.2618 0.0807 Uij
H30 0.1330 -0.0020 0.3166 0.0712 Uij
H31 0.2905 0.1327 0.4770 0.0770 Uij
H32 0.0951 0.1417 0.5041 0.1057 Uij
H33 -0.0232 0.0434 0.5110 0.1011 Uij
H34 0.0490 -0.0623 0.4894 0.1089 Uij
H35 0.2384 -0.0740 0.4525 0.0812 Uij
H36 0.4685 0.0696 0.4594 0.0664 Uij
H37 0.4376 -0.0824 0.4550 0.0801 Uij
H38 0.6630 0.0081 0.4378 0.0782 Uij
H39 0.5324 -0.1771 0.4351 0.0791 Uij
H40 0.6521 -0.2737 0.4269 0.1074 Uij
H41 0.8596 -0.2609 0.4112 0.1085 Uij
H42 0.9383 -0.1528 0.3982 0.1279 Uij
H43 0.8217 -0.0559 0.4140 0.1021 Uij
H44 0.1371 0.1873 0.8253 0.0563 Uij
H45 0.0433 0.2662 0.7541 0.0727 Uij
H46 0.0429 0.2202 0.6920 0.0727 Uij
H47 -0.3419 0.1515 0.6609 0.0723 Uij
H48 -0.5320 0.0824 0.6821 0.0782 Uij
H49 -0.4345 0.0015 0.7817 0.0756 Uij
H50 -0.2067 0.0382 0.8351 0.0652 Uij
H51 -0.2806 0.0280 0.5651 0.1050 Uij
H52 -0.4108 -0.0665 0.6014 0.0800 Uij
H53 -0.2749 -0.1191 0.7121 0.0680 Uij
H54 -0.0668 0.0348 0.6504 0.0782 Uij
H55 0.1297 0.1282 0.6597 0.0705 Uij
H56 0.1338 0.0589 0.6984 0.0705 Uij
H57 0.2551 0.0858 0.6795 0.1050 Uij
H58 0.2516 0.0520 0.8194 0.0781 Uij
H59 0.3737 0.0772 0.8001 0.0781 Uij
H60 0.3260 0.1155 0.8556 0.0718 Uij
H61 0.3759 0.1853 0.7397 0.0821 Uij
H62 0.3304 0.2238 0.7959 0.0821 Uij
H63 0.2551 0.2316 0.7210 0.0821 Uij
H64 -0.1799 -0.0837 0.8556 0.0650 Uij
H65 -0.2523 -0.1796 0.9036 0.0874 Uij
H66 -0.1603 -0.2878 0.9012 0.0866 Uij
H67 -0.0098 -0.3019 0.8428 0.0922 Uij
H68 0.0573 -0.2099 0.7877 0.0788 Uij
H69 0.0288 -0.1098 0.6453 0.0795 Uij
H70 0.1995 -0.1447 0.6062 0.1028 Uij
H71 0.4026 -0.1485 0.6748 0.0770 Uij
H72 0.4370 -0.1198 0.7940 0.0968 Uij
H73 0.2633 -0.0821 0.8304 0.0698 Uij
H74 0.0605 -0.1600 0.9689 0.0685 Uij
H75 0.1949 -0.2558 0.9870 0.0928 Uij
H76 0.4080 -0.2449 0.9932 0.1089 Uij
H77 0.4978 -0.1399 0.9667 0.0782 Uij
H78 0.3589 -0.0390 0.9594 0.0713 Uij
H79 0.0269 -0.0447 0.9665 0.0782 Uij
H80 0.2601 0.0378 0.9706 0.0782 Uij
H81 -0.0304 0.0832 0.9477 0.0782 Uij
H82 0.2959 0.1575 0.9800 0.0698 Uij
H83 0.3471 0.2729 0.9685 0.1050 Uij
H84 0.1873 0.3542 0.9317 0.1004 Uij
H85 -0.0238 0.3191 0.9053 0.0948 Uij
H86 -0.0765 0.2031 0.9144 0.0718 Uij

loop_
_atom_type_symbol
_atom_type_oxidation_number
_atom_type_number_in_cell
_atom_type_scat_dispersion_real
_atom_type_scat_dispersion_imag
_atom_type_scat_source
C 0 176 0.003 0.002 'International Tables'
H 0 172 0.000 0.000 'International Tables'
O 0 4 0.011 0.006 'International Tables'
N 0 4 0.006 0.003 'International Tables'
P 0 4 0.102 0.094 'International Tables'
F 0 24 0.017 0.010 'International Tables'
Sb 0 4 -0.587 1.546 'International Tables'
Pd 0 4 -0.999 1.007 'International Tables'
Fe 0 4 0.346 0.844 'International Tables'

loop_
_geom_angle_atom_site_label_1
_geom_angle_atom_site_label_2
_geom_angle_atom_site_label_3
_geom_angle
_geom_angle_publ_flag
F(1) Sb(1) F(2) 179.1(3) yes
F(1) Sb(1) F(3) 88.9(3) yes
F(1) Sb(1) F(4) 89.2(3) yes
F(1) Sb(1) F(5) 89.6(4) yes
F(1) Sb(1) F(6) 89.8(3) yes
F(2) Sb(1) F(3) 90.3(3) yes
F(2) Sb(1) F(4) 91.6(3) yes
F(2) Sb(1) F(5) 90.9(4) yes
F(2) Sb(1) F(6) 89.7(4) yes
F(3) Sb(1) F(4) 178.1(3) yes
F(3) Sb(1) F(5) 91.1(3) yes
F(3) Sb(1) F(6) 90.7(3) yes
F(4) Sb(1) F(5) 89.2(3) yes
F(4) Sb(1) F(6) 89.0(3) yes
F(5) Sb(1) F(6) 178.1(3) yes
F(7) Sb(2) F(8) 179.2(5) yes
F(7) Sb(2) F(9) 91.1(3) yes
F(7) Sb(2) F(10) 90.1(4) yes
F(7) Sb(2) F(11) 87.8(4) yes
F(7) Sb(2) F(12) 90.6(4) yes
F(8) Sb(2) F(9) 89.2(3) yes
F(8) Sb(2) F(10) 89.6(4) yes
F(8) Sb(2) F(11) 92.9(5) yes
F(8) Sb(2) F(12) 88.6(5) yes
F(9) Sb(2) F(10) 178.0(5) yes
F(9) Sb(2) F(11) 89.1(5) yes
F(9) Sb(2) F(12) 87.5(5) yes
F(10) Sb(2) F(11) 89.4(5) yes
F(10) Sb(2) F(12) 94.0(5) yes
F(11) Sb(2) F(12) 176.3(5) yes
P(1) Pd(1) N(1) 99.9(1) yes
P(1) Pd(1) C(36) 100.6(2) yes
P(1) Pd(1) C(37) 137.5(2) yes
P(1) Pd(1) C(38) 159.5(2) yes
N(1) Pd(1) C(36) 159.5(2) yes
N(1) Pd(1) C(37) 122.0(3) yes
N(1) Pd(1) C(38) 93.4(2) yes
C(36) Pd(1) C(37) 38.2(3) yes
C(36) Pd(1) C(38) 66.4(3) yes
C(37) Pd(1) C(38) 36.1(3) yes
P(2) Pd(2) N(2) 99.3(1) yes
P(2) Pd(2) C(80) 100.5(2) yes
P(2) Pd(2) C(81) 136.0(2) yes
P(2) Pd(2) C(82) 162.3(2) yes
N(2) Pd(2) C(80) 160.0(2) yes
N(2) Pd(2) C(81) 123.5(3) yes
N(2) Pd(2) C(82) 93.4(2) yes
C(80) Pd(2) C(81) 37.6(3) yes
C(80) Pd(2) C(82) 66.8(3) yes
C(81) Pd(2) C(82) 36.8(3) yes
C(4) Fe(1) C(5) 41.1(3) yes
C(4) Fe(1) C(6) 69.0(3) yes
C(4) Fe(1) C(7) 68.8(3) yes
C(4) Fe(1) C(8) 42.0(3) yes
C(4) Fe(1) C(9) 126.8(3) yes
C(4) Fe(1) C(10) 166.0(3) yes
C(4) Fe(1) C(11) 151.3(3) yes
C(4) Fe(1) C(12) 115.9(3) yes
C(4) Fe(1) C(13) 105.3(3) yes
C(5) Fe(1) C(6) 40.8(3) yes
C(5) Fe(1) C(7) 68.5(4) yes
C(5) Fe(1) C(8) 69.7(3) yes
C(5) Fe(1) C(9) 105.4(3) yes
C(5) Fe(1) C(10) 128.6(3) yes
C(5) Fe(1) C(11) 167.6(3) yes
C(5) Fe(1) C(12) 148.0(3) yes
C(5) Fe(1) C(13) 113.4(3) yes
C(6) Fe(1) C(7) 40.7(4) yes
C(6) Fe(1) C(8) 69.2(3) yes
C(6) Fe(1) C(9) 115.4(4) yes
C(6) Fe(1) C(10) 109.1(4) yes
C(6) Fe(1) C(11) 131.7(3) yes
C(6) Fe(1) C(12) 170.6(3) yes
C(6) Fe(1) C(13) 146.9(3) yes
C(7) Fe(1) C(8) 40.5(3) yes
C(7) Fe(1) C(9) 150.0(4) yes
C(7) Fe(1) C(10) 119.4(4) yes
C(7) Fe(1) C(11) 112.2(3) yes
C(7) Fe(1) C(12) 131.9(3) yes
C(7) Fe(1) C(13) 169.3(3) yes
C(8) Fe(1) C(9) 167.1(3) yes
C(8) Fe(1) C(10) 151.5(3) yes
C(8) Fe(1) C(11) 119.4(3) yes
C(8) Fe(1) C(12) 108.6(3) yes
C(8) Fe(1) C(13) 129.3(3) yes
C(9) Fe(1) C(10) 40.5(3) yes
C(9) Fe(1) C(11) 67.5(3) yes
C(9) Fe(1) C(12) 68.8(3) yes
C(9) Fe(1) C(13) 40.6(3) yes
C(10) Fe(1) C(11) 39.5(3) yes
C(10) Fe(1) C(12) 68.1(3) yes
C(10) Fe(1) C(13) 68.3(3) yes
C(11) Fe(1) C(12) 40.6(3) yes
C(11) Fe(1) C(13) 68.4(3) yes
C(12) Fe(1) C(13) 41.6(3) yes
C(48) Fe(2) C(49) 41.2(3) yes
C(48) Fe(2) C(50) 69.3(4) yes
C(48) Fe(2) C(51) 69.3(3) yes
C(48) Fe(2) C(52) 42.0(3) yes
C(48) Fe(2) C(53) 126.3(3) yes
C(48) Fe(2) C(54) 164.7(4) yes
C(48) Fe(2) C(55) 150.7(3) yes
C(48) Fe(2) C(56) 115.6(3) yes
C(48) Fe(2) C(57) 105.2(3) yes
C(49) Fe(2) C(50) 40.0(4) yes
C(49) Fe(2) C(51) 68.0(4) yes
C(49) Fe(2) C(52) 69.0(3) yes
C(49) Fe(2) C(53) 106.4(3) yes
C(49) Fe(2) C(54) 127.7(4) yes
C(49) Fe(2) C(55) 167.7(3) yes
C(49) Fe(2) C(56) 149.5(3) yes
C(49) Fe(2) C(57) 115.1(3) yes
C(50) Fe(2) C(51) 41.3(4) yes
C(50) Fe(2) C(52) 69.2(3) yes
C(50) Fe(2) C(53) 116.0(4) yes
C(50) Fe(2) C(54) 108.5(4) yes
C(50) Fe(2) C(55) 130.8(4) yes
C(50) Fe(2) C(56) 169.3(4) yes
C(50) Fe(2) C(57) 147.8(4) yes
C(51) Fe(2) C(52) 40.4(3) yes
C(51) Fe(2) C(53) 151.1(3) yes
C(51) Fe(2) C(54) 119.7(4) yes
C(51) Fe(2) C(55) 110.3(4) yes
C(51) Fe(2) C(56) 130.0(3) yes
C(51) Fe(2) C(57) 168.3(3) yes
C(52) Fe(2) C(53) 166.5(3) yes
C(52) Fe(2) C(54) 152.6(4) yes
C(52) Fe(2) C(55) 118.2(3) yes
C(52) Fe(2) C(56) 107.6(3) yes
C(52) Fe(2) C(57) 128.9(3) yes
C(53) Fe(2) C(54) 40.0(3) yes
C(53) Fe(2) C(55) 68.8(3) yes
C(53) Fe(2) C(56) 69.5(3) yes
C(53) Fe(2) C(57) 40.4(3) yes
C(54) Fe(2) C(55) 41.6(3) yes
C(54) Fe(2) C(56) 69.4(3) yes
C(54) Fe(2) C(57) 68.1(3) yes
C(55) Fe(2) C(56) 40.8(3) yes
C(55) Fe(2) C(57) 69.1(4) yes
C(56) Fe(2) C(57) 42.1(3) yes
Pd(1) P(1) C(12) 115.6(2) yes
Pd(1) P(1) C(18) 116.0(2) yes
Pd(1) P(1) C(24) 111.8(2) yes
C(12) P(1) C(18) 101.8(3) yes
C(12) P(1) C(24) 105.9(3) yes
C(18) P(1) C(24) 104.5(3) yes
Pd(2) P(2) C(56) 116.9(2) yes
Pd(2) P(2) C(62) 111.2(2) yes
Pd(2) P(2) C(68) 114.9(3) yes
C(56) P(2) C(62) 101.8(3) yes
C(56) P(2) C(68) 105.1(3) yes
C(62) P(2) C(68) 105.6(4) yes
C(2) O(1) C(3) 106.3(6) yes
C(46) O(2) C(47) 106.8(6) yes
Pd(1) N(1) C(1) 125.2(5) yes
Pd(1) N(1) C(3) 125.8(5) yes
C(1) N(1) C(3) 107.7(6) yes
Pd(2) N(2) C(45) 120.6(4) yes
Pd(2) N(2) C(47) 128.9(5) yes
C(45) N(2) C(47) 108.6(6) yes
N(1) C(1) C(2) 102.0(6) yes
N(1) C(1) C(14) 116.6(6) yes
C(2) C(1) C(14) 114.1(7) yes
O(1) C(2) C(1) 104.5(6) yes
O(1) C(3) N(1) 117.0(6) yes
O(1) C(3) C(4) 113.7(6) yes
N(1) C(3) C(4) 129.3(7) yes
Fe(1) C(4) C(3) 119.9(5) yes
Fe(1) C(4) C(5) 70.9(5) yes
Fe(1) C(4) C(8) 70.5(4) yes
C(3) C(4) C(5) 123.9(7) yes
C(3) C(4) C(8) 126.8(7) yes
C(5) C(4) C(8) 108.9(7) yes
Fe(1) C(5) C(4) 68.0(4) yes
Fe(1) C(5) C(6) 70.4(5) yes
C(4) C(5) C(6) 107.9(7) yes
Fe(1) C(6) C(5) 68.8(5) yes
Fe(1) C(6) C(7) 69.5(5) yes
C(5) C(6) C(7) 107.4(7) yes
Fe(1) C(7) C(6) 69.8(5) yes
Fe(1) C(7) C(8) 69.1(5) yes
C(6) C(7) C(8) 109.4(8) yes
Fe(1) C(8) C(4) 67.6(4) yes
Fe(1) C(8) C(7) 70.3(5) yes
C(4) C(8) C(7) 106.3(7) yes
Fe(1) C(9) C(10) 69.6(5) yes
Fe(1) C(9) C(13) 69.4(4) yes
C(10) C(9) C(13) 107.9(7) yes
Fe(1) C(10) C(9) 69.9(5) yes
Fe(1) C(10) C(11) 70.8(5) yes
C(9) C(10) C(11) 109.0(7) yes
Fe(1) C(11) C(10) 69.6(5) yes
Fe(1) C(11) C(12) 69.5(4) yes
C(10) C(11) C(12) 109.2(7) yes
Fe(1) C(12) P(1) 124.1(4) yes
Fe(1) C(12) C(11) 69.9(5) yes
Fe(1) C(12) C(13) 68.7(4) yes
P(1) C(12) C(11) 128.0(6) yes
P(1) C(12) C(13) 125.7(6) yes
C(11) C(12) C(13) 106.2(7) yes
Fe(1) C(13) C(9) 70.0(5) yes
Fe(1) C(13) C(12) 69.8(4) yes
C(9) C(13) C(12) 107.7(7) yes
C(1) C(14) C(15) 108.8(7) yes
C(1) C(14) C(16) 108.8(7) yes
C(1) C(14) C(17) 112.2(7) yes
C(15) C(14) C(16) 108.3(7) yes
C(15) C(14) C(17) 107.6(7) yes
C(16) C(14) C(17) 111.1(8) yes
P(1) C(18) C(19) 118.0(6) yes
P(1) C(18) C(23) 123.0(6) yes
C(19) C(18) C(23) 119.0(7) yes
C(18) C(19) C(20) 119.9(8) yes
C(19) C(20) C(21) 119.9(8) yes
C(20) C(21) C(22) 120.7(8) yes
C(21) C(22) C(23) 119.6(9) yes
C(18) C(23) C(22) 120.7(8) yes
P(1) C(24) C(25) 122.5(6) yes
P(1) C(24) C(29) 117.9(6) yes
C(25) C(24) C(29) 119.4(7) yes
C(24) C(25) C(26) 119.5(8) yes
C(25) C(26) C(27) 120.7(8) yes
C(26) C(27) C(28) 120.6(8) yes
C(27) C(28) C(29) 118.2(9) yes
C(24) C(29) C(28) 121.5(8) yes
C(31) C(30) C(35) 121.7(9) yes
C(30) C(31) C(32) 120.1(10) yes
C(31) C(32) C(33) 120.1(9) yes
C(32) C(33) C(34) 121(1) yes
C(33) C(34) C(35) 119.6(9) yes
C(30) C(35) C(34) 116.7(7) yes
C(30) C(35) C(36) 119.8(8) yes
C(34) C(35) C(36) 123.4(8) yes
Pd(1) C(36) C(35) 126.0(5) yes
Pd(1) C(36) C(37) 70.1(4) yes
C(35) C(36) C(37) 121.7(7) yes
Pd(1) C(37) C(36) 71.6(4) yes
Pd(1) C(37) C(38) 74.7(4) yes
C(36) C(37) C(38) 120.4(7) yes
Pd(1) C(38) C(37) 69.2(4) yes
Pd(1) C(38) C(39) 121.7(5) yes
C(37) C(38) C(39) 123.4(8) yes
C(38) C(39) C(40) 125.0(8) yes
C(38) C(39) C(44) 117.3(9) yes
C(40) C(39) C(44) 117.7(9) yes
C(39) C(40) C(41) 121(1) yes
C(40) C(41) C(42) 119(1) yes
C(41) C(42) C(43) 120(1) yes
C(42) C(43) C(44) 118(1) yes
C(39) C(44) C(43) 121(1) yes
N(2) C(45) C(46) 101.0(6) yes
N(2) C(45) C(58) 115.8(6) yes
C(46) C(45) C(58) 116.9(6) yes
O(2) C(46) C(45) 105.1(6) yes
O(2) C(47) N(2) 117.3(7) yes
O(2) C(47) C(48) 114.4(7) yes
N(2) C(47) C(48) 128.3(7) yes
Fe(2) C(48) C(47) 120.9(5) yes
Fe(2) C(48) C(49) 70.3(5) yes
Fe(2) C(48) C(52) 69.7(5) yes
C(47) C(48) C(49) 126.0(7) yes
C(47) C(48) C(52) 127.2(7) yes
C(49) C(48) C(52) 106.5(7) yes
Fe(2) C(49) C(48) 68.5(5) yes
Fe(2) C(49) C(50) 69.9(6) yes
C(48) C(49) C(50) 109.6(8) yes
Fe(2) C(50) C(49) 70.2(5) yes
Fe(2) C(50) C(51) 70.1(5) yes
C(49) C(50) C(51) 107.8(7) yes
Fe(2) C(51) C(50) 68.6(5) yes
Fe(2) C(51) C(52) 69.1(4) yes
C(50) C(51) C(52) 108.2(8) yes
Fe(2) C(52) C(48) 68.2(4) yes
Fe(2) C(52) C(51) 70.6(5) yes
C(48) C(52) C(51) 107.7(7) yes
Fe(2) C(53) C(54) 70.1(4) yes
Fe(2) C(53) C(57) 68.5(4) yes
C(54) C(53) C(57) 108.5(7) yes
Fe(2) C(54) C(53) 69.9(5) yes
Fe(2) C(54) C(55) 68.0(4) yes
C(53) C(54) C(55) 107.7(7) yes
Fe(2) C(55) C(54) 70.4(5) yes
Fe(2) C(55) C(56) 68.8(5) yes
C(54) C(55) C(56) 108.1(7) yes
Fe(2) C(56) P(2) 125.2(4) yes
Fe(2) C(56) C(55) 70.3(5) yes
Fe(2) C(56) C(57) 69.4(4) yes
P(2) C(56) C(55) 127.3(6) yes
P(2) C(56) C(57) 125.6(6) yes
C(55) C(56) C(57) 107.1(7) yes
Fe(2) C(57) C(53) 71.1(4) yes
Fe(2) C(57) C(56) 68.5(4) yes
C(53) C(57) C(56) 108.6(7) yes
C(45) C(58) C(59) 111.8(6) yes
C(45) C(58) C(60) 112.3(6) yes
C(45) C(58) C(61) 106.4(7) yes
C(59) C(58) C(60) 109.1(7) yes
C(59) C(58) C(61) 109.5(7) yes
C(60) C(58) C(61) 107.5(7) yes
P(2) C(62) C(63) 117.9(6) yes
P(2) C(62) C(67) 122.5(6) yes
C(63) C(62) C(67) 119.5(7) yes
C(62) C(63) C(64) 118.3(9) yes
C(63) C(64) C(65) 122.0(9) yes
C(64) C(65) C(66) 118.4(9) yes
C(65) C(66) C(67) 121.9(10) yes
C(62) C(67) C(66) 119.8(9) yes
P(2) C(68) C(69) 121.7(6) yes
P(2) C(68) C(73) 120.3(6) yes
C(69) C(68) C(73) 117.9(8) yes
C(68) C(69) C(70) 119.3(9) yes
C(69) C(70) C(71) 122(1) yes
C(70) C(71) C(72) 119.0(9) yes
C(71) C(72) C(73) 116.8(10) yes
C(68) C(73) C(72) 124.3(9) yes
C(75) C(74) C(79) 119.9(8) yes
C(74) C(75) C(76) 121.5(9) yes
C(75) C(76) C(77) 119.4(9) yes
C(76) C(77) C(78) 119.8(9) yes
C(77) C(78) C(79) 120.4(8) yes
C(74) C(79) C(78) 118.9(8) yes
C(74) C(79) C(80) 119.1(7) yes
C(78) C(79) C(80) 121.9(7) yes
Pd(2) C(80) C(79) 125.0(5) yes
Pd(2) C(80) C(81) 70.7(4) yes
C(79) C(80) C(81) 122.1(7) yes
Pd(2) C(81) C(80) 71.7(4) yes
Pd(2) C(81) C(82) 74.4(4) yes
C(80) C(81) C(82) 121.1(7) yes
Pd(2) C(82) C(81) 68.7(4) yes
Pd(2) C(82) C(83) 120.4(5) yes
C(81) C(82) C(83) 125.6(7) yes
C(82) C(83) C(84) 123.3(7) yes
C(82) C(83) C(88) 118.2(8) yes
C(84) C(83) C(88) 118.5(8) yes
C(83) C(84) C(85) 121.1(9) yes
C(84) C(85) C(86) 120.4(10) yes
C(85) C(86) C(87) 119.0(10) yes
C(86) C(87) C(88) 121.1(10) yes
C(83) C(88) C(87) 119.8(9) yes

loop_
_geom_bond_atom_site_label_1
_geom_bond_atom_site_label_2
_geom_bond_distance
_geom_bond_publ_flag
Sb(1) F(1) 1.859(6) yes
Sb(1) F(2) 1.838(6) yes
Sb(1) F(3) 1.877(5) yes
Sb(1) F(4) 1.849(5) yes
Sb(1) F(5) 1.846(6) yes
Sb(1) F(6) 1.859(6) yes
Sb(2) F(7) 1.854(6) yes
Sb(2) F(8) 1.850(7) yes
Sb(2) F(9) 1.839(7) yes
Sb(2) F(10) 1.832(7) yes
Sb(2) F(11) 1.864(8) yes
Sb(2) F(12) 1.834(8) yes
Pd(1) P(1) 2.336(2) yes
Pd(1) N(1) 2.153(6) yes
Pd(1) C(36) 2.200(6) yes
Pd(1) C(37) 2.180(7) yes
Pd(1) C(38) 2.249(7) yes
Pd(2) P(2) 2.340(2) yes
Pd(2) N(2) 2.147(6) yes
Pd(2) C(80) 2.204(7) yes
Pd(2) C(81) 2.192(6) yes
Pd(2) C(82) 2.266(7) yes
Fe(1) C(4) 2.002(7) yes
Fe(1) C(5) 2.040(8) yes
Fe(1) C(6) 2.062(9) yes
Fe(1) C(7) 2.057(9) yes
Fe(1) C(8) 2.042(8) yes
Fe(1) C(9) 2.035(8) yes
Fe(1) C(10) 2.032(8) yes
Fe(1) C(11) 2.047(8) yes
Fe(1) C(12) 2.042(8) yes
Fe(1) C(13) 2.027(7) yes
Fe(2) C(48) 2.019(8) yes
Fe(2) C(49) 2.042(9) yes
Fe(2) C(50) 2.038(9) yes
Fe(2) C(51) 2.058(8) yes
Fe(2) C(52) 2.039(8) yes
Fe(2) C(53) 2.068(7) yes
Fe(2) C(54) 2.072(9) yes
Fe(2) C(55) 2.039(9) yes
Fe(2) C(56) 2.020(8) yes
Fe(2) C(57) 2.033(7) yes
P(1) C(12) 1.823(8) yes
P(1) C(18) 1.822(7) yes
P(1) C(24) 1.823(7) yes
P(2) C(56) 1.805(8) yes
P(2) C(62) 1.831(8) yes
P(2) C(68) 1.815(8) yes
O(1) C(2) 1.44(1) yes
O(1) C(3) 1.357(8) yes
O(2) C(46) 1.46(1) yes
O(2) C(47) 1.329(9) yes
N(1) C(1) 1.500(9) yes
N(1) C(3) 1.260(9) yes
N(2) C(45) 1.508(10) yes
N(2) C(47) 1.275(9) yes
C(1) C(2) 1.53(1) yes
C(1) C(14) 1.53(1) yes
C(3) C(4) 1.46(1) yes
C(4) C(5) 1.42(1) yes
C(4) C(8) 1.45(1) yes
C(5) C(6) 1.43(1) yes
C(6) C(7) 1.43(1) yes
C(7) C(8) 1.42(1) yes
C(9) C(10) 1.41(1) yes
C(9) C(13) 1.41(1) yes
C(10) C(11) 1.38(1) yes
C(11) C(12) 1.42(1) yes
C(12) C(13) 1.444(10) yes
C(14) C(15) 1.56(1) yes
C(14) C(16) 1.54(1) yes
C(14) C(17) 1.52(1) yes
C(18) C(19) 1.40(1) yes
C(18) C(23) 1.37(1) yes
C(19) C(20) 1.39(1) yes
C(20) C(21) 1.38(1) yes
C(21) C(22) 1.36(1) yes
C(22) C(23) 1.41(1) yes
C(24) C(25) 1.404(10) yes
C(24) C(29) 1.37(1) yes
C(25) C(26) 1.37(1) yes
C(26) C(27) 1.37(1) yes
C(27) C(28) 1.40(1) yes
C(28) C(29) 1.38(1) yes
C(30) C(31) 1.39(1) yes
C(30) C(35) 1.41(1) yes
C(31) C(32) 1.37(2) yes
C(32) C(33) 1.33(2) yes
C(33) C(34) 1.43(1) yes
C(34) C(35) 1.39(1) yes
C(35) C(36) 1.46(1) yes
C(36) C(37) 1.43(1) yes
C(37) C(38) 1.37(1) yes
C(38) C(39) 1.48(1) yes
C(39) C(40) 1.37(1) yes
C(39) C(44) 1.40(1) yes
C(40) C(41) 1.36(1) yes
C(41) C(42) 1.41(2) yes
C(42) C(43) 1.35(2) yes
C(43) C(44) 1.39(2) yes
C(45) C(46) 1.54(1) yes
C(45) C(58) 1.51(1) yes
C(47) C(48) 1.43(1) yes
C(48) C(49) 1.43(1) yes
C(48) C(52) 1.46(1) yes
C(49) C(50) 1.39(1) yes
C(50) C(51) 1.44(1) yes
C(51) C(52) 1.41(1) yes
C(53) C(54) 1.42(1) yes
C(53) C(57) 1.42(1) yes
C(54) C(55) 1.46(1) yes
C(55) C(56) 1.42(1) yes
C(56) C(57) 1.45(1) yes
C(58) C(59) 1.55(1) yes
C(58) C(60) 1.51(1) yes
C(58) C(61) 1.53(1) yes
C(62) C(63) 1.38(1) yes
C(62) C(67) 1.37(1) yes
C(63) C(64) 1.38(1) yes
C(64) C(65) 1.38(2) yes
C(65) C(66) 1.32(1) yes
C(66) C(67) 1.38(1) yes
C(68) C(69) 1.43(1) yes
C(68) C(73) 1.36(1) yes
C(69) C(70) 1.36(1) yes
C(70) C(71) 1.35(2) yes
C(71) C(72) 1.45(2) yes
C(72) C(73) 1.37(1) yes
C(74) C(75) 1.39(1) yes
C(74) C(79) 1.38(1) yes
C(75) C(76) 1.35(1) yes
C(76) C(77) 1.39(1) yes
C(77) C(78) 1.39(1) yes
C(78) C(79) 1.38(1) yes
C(79) C(80) 1.48(1) yes
C(80) C(81) 1.42(1) yes
C(81) C(82) 1.41(1) yes
C(82) C(83) 1.46(1) yes
C(83) C(84) 1.36(1) yes
C(83) C(88) 1.39(1) yes
C(84) C(85) 1.39(1) yes
C(85) C(86) 1.36(1) yes
C(86) C(87) 1.36(2) yes
C(87) C(88) 1.39(1) yes
